data_4115342
loop_
_publ_author_name
'B\'eatrice Gillon'
'Corine Mathoni\`ere'
'Eliseo Ruiz'
'Santiago Alvarez'
'Alain Cousson'
'Thekkel M. Rajendiran'
'Olivier Kahn'

_publ_section_title
;
 Spin Densities in a Ferromagnetic Bimetallic Chain Compound: Polarized
 Neutron Diffraction and DFT Calculations
;
_journal_name_full 'Journal of the American Chemical Society'
_journal_page_first 14433
_journal_page_last 14441
_journal_paper_doi 10.1021/ja020188h
_journal_volume 124
_journal_year 2002
_chemical_formula_structural ' C 4 H 16 MN NI N 8 O 8 '
_chemical_formula_sum 'C4 H16 Mn N8 Ni O8'
_chemical_formula_weight 417.85
_space_group_IT_number 56
_symmetry_space_group_name_Hall '-P 2ab 2ac'
_symmetry_space_group_name_H-M 'P c c n'
_atom_type_scat_source 'V.F. Sears, Neutron News, Vol. 3, no 3, p 26 - 37, 1992'
_audit_creation_date 13/10/98
_audit_creation_method CRYSTALS
_cell_angle_alpha 90.000
_cell_angle_beta 90.000
_cell_angle_gamma 90.000
_cell_formula_units_Z 4
_cell_length_a 14.67(1)
_cell_length_b 7.774(5)
_cell_length_c 12.40(1)
_cell_measurement_reflns_used 20
_cell_measurement_theta_max 20
_cell_measurement_theta_min 15
_cell_volume 1414.2(17)
_computing_data_collection
;
DIF4 modified version of STOE 4 circle
diffractometer control program (1996)
;
_computing_data_reduction
;
PRON modified version of REDU4 (STOE) 1996
diffractometer control program (1996)
;
_computing_molecular_graphics 'CAMERON (Pearce et al., 1996) '
_computing_publication_material 'CRYSTALS ('Watkin et al., 1996)'
_computing_structure_refinement 'CRYSTALS Issue 10 (Watkin, Prout, Carruthers & Betteridge, 1996'
_computing_structure_solution
;
X-ray structure as starting model
;
_diffrn_ambient_temperature 20
_diffrn_measurement_device '       Orph\'ee_reactor (Saclay, France)  5C2 four-circle'
_diffrn_radiation_monochromator Cu_(220)
_diffrn_radiation_probe neutron
_diffrn_radiation_source Orph\'ee_reactor_Saclay_France
_diffrn_radiation_type Neutron
_diffrn_radiation_wavelength 0.8308
_diffrn_reflns_av_R_equivalents 0.0728
_diffrn_reflns_number 3024
_diffrn_reflns_theta_max 77.00
_diffrn_reflns_theta_min 2.50
_diffrn_standards_number 2
_exptl_absorpt_correction_type none
_exptl_crystal_colour ' pale brownish '
_exptl_crystal_density_diffrn 1.963
_exptl_crystal_description ' box '
_exptl_crystal_F_000 378.55
_exptl_crystal_size_max 1.50
_exptl_crystal_size_mid 2.00
_exptl_crystal_size_min 5.00
_refine_diff_density_max 1.37
_refine_diff_density_min -2.21
_refine_ls_abs_structure_Flack 0.000
_refine_ls_abs_structure_Rogers 1.000
_refine_ls_extinction_coef 1.3(3)
_refine_ls_extinction_method 'Larson 1970 Crystallographic Computing eq 22'
_refine_ls_hydrogen_treatment refall
_refine_ls_matrix_type full
_refine_ls_number_parameters 175
_refine_ls_number_reflns 791
_refine_ls_restrained_S_obs 1.0234
_refine_ls_R_factor_obs 0.055651
_refine_ls_shift/esd_max 0.087647
_refine_ls_weighting_scheme Chebychev
_refine_ls_wR_factor_obs 0.042638
_reflns_limit_h_max 18
_reflns_limit_h_min 0
_reflns_limit_k_max 9
_reflns_limit_k_min 0
_reflns_limit_l_max 15
_reflns_limit_l_min 0
_reflns_number_observed 791
_reflns_number_total 1917
_reflns_observed_criterion >3\s(I)
_cod_data_source_file ja020188h.cif
_cod_data_source_block mnni
_cod_original_cell_volume 1414.68
_cod_original_formula_sum 'C4 H16 Mn Ni N8 O8'
_cod_database_code 4115342

loop_
_symmetry_equiv_pos_as_xyz
X,Y,Z
-X,-Y,-Z
-X+1/2,Y,Z+1/2
X+1/2,-Y,-Z+1/2
X,-Y+1/2,Z+1/2
-X,Y+1/2,-Z+1/2
-X+1/2,-Y+1/2,Z
X+1/2,Y+1/2,-Z

loop_
_atom_site_aniso_label
_atom_site_aniso_U_11
_atom_site_aniso_U_22
_atom_site_aniso_U_33
_atom_site_aniso_U_23
_atom_site_aniso_U_13
_atom_site_aniso_U_12
NI(1) 0.003(1) 0.003(1) 0.003(1) -0.0010(9) -0.001(1) 0.000(1)
C(1) 0.010(1) 0.006(1) 0.007(1) -0.003(1) 0.001(1) -0.004(1)
C(2) 0.008(1) 0.003(1) 0.010(1) -0.003(1) 0.001(1) 0.000(1)
N(1) 0.007(1) 0.0049(9) 0.0065(9) -0.0010(9) 0.0026(9) -0.0004(8)
N(2) 0.009(1) 0.007(1) 0.0061(9) -0.0018(8) 0.0009(9) -0.001(1)
N(3) 0.0056(9) 0.0046(9) 0.0062(8) -0.001(1) -0.0021(8) 0.0010(9)
N(4) 0.009(1) 0.0078(9) 0.0154(9) -0.001(1) -0.000(1) 0.0000(9)
O(1) 0.005(1) 0.008(2) 0.010(2) 0.006(2) -0.002(1) 0.002(2)
O(2) 0.006(2) 0.003(2) 0.007(1) 0.003(1) 0.000(1) -0.001(1)
O(3) 0.004(2) 0.012(2) 0.009(2) -0.002(2) 0.001(1) 0.001(2)
O(4) 0.008(2) 0.014(2) 0.008(2) 0.001(2) 0.001(1) -0.002(1)
H(2) 0.020(4) 0.029(4) 0.024(4) -0.008(4) 0.001(3) -0.003(4)
H(11) 0.034(4) 0.007(3) 0.024(4) 0.002(3) 0.003(3) -0.005(3)
H(12) 0.021(4) 0.023(4) 0.017(3) -0.009(3) 0.002(3) 0.007(3)
H(21) 0.033(5) 0.024(4) 0.021(4) -0.004(3) 0.008(3) -0.004(4)
H(22) 0.019(4) 0.010(3) 0.026(4) 0.003(3) 0.003(3) 0.007(3)
H(100) 0.019(4) 0.035(5) 0.027(4) -0.008(4) 0.008(3) 0.003(4)
H(102) 0.019(4) 0.024(4) 0.026(4) -0.018(4) 0.009(3) -0.007(3)
H(301) 0.034(5) 0.019(4) 0.016(3) 0.003(3) -0.002(4) 0.005(4)

loop_
_atom_site_label
_atom_site_fract_x
_atom_site_fract_y
_atom_site_fract_z
_atom_site_U_iso_or_equiv
_atom_site_occupancy
_atom_site_thermal_displace_type
MN(1) -0.2500 0.2500 -0.1920(6) 0.001(1) 1.0000 Uiso
NI(1) 0.0000 0.0000 0.0000 0.0026 1.0000 Uani
C(1) 0.1169(3) 0.2975(5) 0.0448(3) 0.0057 1.0000 Uani
C(2) 0.0369(3) 0.3139(5) 0.1225(3) 0.0060 1.0000 Uani
N(1) 0.0875(2) 0.1966(3) -0.0498(2) 0.0057 1.0000 Uani
N(2) 0.0020(2) 0.1394(3) 0.1467(2) 0.0068 1.0000 Uani
N(3) -0.1142(2) 0.1437(3) -0.0577(2) 0.0051 1.0000 Uani
N(4) -0.2253(2) -0.0312(4) -0.3213(2) 0.0101 1.0000 Uani
O(1) -0.1929(3) 0.0828(6) -0.0570(4) 0.0056 1.0000 Uani
O(2) -0.1045(3) 0.2763(5) -0.1147(3) 0.0040 1.0000 Uani
O(3) -0.2997(3) 0.0304(6) -0.2872(3) 0.0073 1.0000 Uani
O(4) -0.1569(3) 0.0522(6) -0.2937(3) 0.0094 1.0000 Uani
H(2) 0.0418(6) 0.080(1) 0.2032(8) 0.0227 1.0000 Uani
H(11) 0.1423(7) 0.424(1) 0.0257(7) 0.0172 1.0000 Uani
H(12) 0.1732(6) 0.228(1) 0.0854(6) 0.0179 1.0000 Uani
H(21) 0.0586(7) 0.385(1) 0.1980(7) 0.0245 1.0000 Uani
H(22) -0.0186(6) 0.386(1) 0.0870(7) 0.0151 1.0000 Uani
H(100) 0.1424(7) 0.154(2) -0.0911(8) 0.0237 1.0000 Uani
H(102) -0.0626(6) 0.144(1) 0.1799(8) 0.0169 1.0000 Uani
H(301) 0.0533(7) 0.273(1) -0.0999(7) 0.0209 1.0000 Uani

loop_
_atom_type_symbol
_atom_type_scat_dispersion_real
_atom_type_scat_dispersion_imag
_atom_type_scat_Cromer_Mann_a1
_atom_type_scat_Cromer_Mann_b1
_atom_type_scat_Cromer_Mann_a2
_atom_type_scat_Cromer_Mann_b2
_atom_type_scat_Cromer_Mann_a3
_atom_type_scat_Cromer_Mann_b3
_atom_type_scat_Cromer_Mann_a4
_atom_type_scat_Cromer_Mann_b4
_atom_type_scat_Cromer_Mann_c
'MN  ' 0.0000 0.0000 0.0000 0.0000 0.0000 0.0000 0.0000 0.0000 0.0000 0.0000 -3.73
'C   ' 0.0000 0.0000 0.0000 0.0000 0.0000 0.0000 0.0000 0.0000 0.0000 0.0000 6.646
'H   ' 0.0000 0.0000 0.0000 0.0000 0.0000 0.0000 0.0000 0.0000 0.0000 0.0000 -3.739
'NI  ' 0.0000 0.0000 0.0000 0.0000 0.0000 0.0000 0.0000 0.0000 0.0000 0.0000 10.3
'N   ' 0.0000 0.0000 0.0000 0.0000 0.0000 0.0000 0.0000 0.0000 0.0000 0.0000 9.36
'O   ' 0.0000 0.0000 0.0000 0.0000 0.0000 0.0000 0.0000 0.0000 0.0000 0.0000 5.803

loop_
_geom_angle_atom_site_label_1
_geom_angle_site_symmetry_1
_geom_angle_atom_site_label_2
_geom_angle_atom_site_label_3
_geom_angle_site_symmetry_3
_geom_angle
_geom_angle_publ_flag
O1 . MN1 O1 7_455 85.4(3) yes
O1 . MN1 O2 . 54.3(2) yes
O1 7_455 MN1 O2 . 89.1(3) yes
O1 . MN1 O2 7_455 89.1(3) yes
O1 7_455 MN1 O2 7_455 54.3(2) yes
O2 . MN1 O2 7_455 131.8(4) yes
O1 . MN1 O3 . 94.2(2) yes
O1 7_455 MN1 O3 . 135.6(2) yes
O2 . MN1 O3 . 126.0(2) yes
O2 7_455 MN1 O3 . 81.4(1) yes
O1 . MN1 O3 7_455 135.6(2) yes
O1 7_455 MN1 O3 7_455 94.2(2) yes
O2 . MN1 O3 7_455 81.4(1) yes
O2 7_455 MN1 O3 7_455 126.0(2) yes
O3 . MN1 O3 7_455 115.1(4) yes
N1 . NI1 N1 2_555 179.99 yes
N1 . NI1 N2 . 82.6(1) yes
N1 2_555 NI1 N2 . 97.4(1) yes
N1 . NI1 N2 2_555 97.4(1) yes
N1 2_555 NI1 N2 2_555 82.6(1) yes
N2 . NI1 N2 2_555 179.99 yes
N1 . NI1 N3 . 90.1(1) yes
N1 2_555 NI1 N3 . 89.9(1) yes
N2 . NI1 N3 . 91.8(1) yes
N2 2_555 NI1 N3 . 88.2(1) yes
N1 . NI1 N3 2_555 89.9(1) yes
N1 2_555 NI1 N3 2_555 90.1(1) yes
N2 . NI1 N3 2_555 88.2(1) yes
N2 2_555 NI1 N3 2_555 91.8(1) yes
N3 . NI1 N3 2_555 179.99 yes
C2 . C1 N1 . 108.8(3) yes
C2 . C1 H11 . 109.2(6) yes
N1 . C1 H11 . 114.3(6) yes
C2 . C1 H12 . 109.1(6) yes
N1 . C1 H12 . 108.8(5) yes
H11 . C1 H12 . 106.5(8) yes
C1 . C2 N2 . 108.6(3) yes
C1 . C2 H21 . 110.3(6) yes
N2 . C2 H21 . 112.1(6) yes
C1 . C2 H22 . 111.5(6) yes
N2 . C2 H22 . 107.2(6) yes
H21 . C2 H22 . 107.1(8) yes
NI1 . N1 C1 . 109.5(2) yes
NI1 . N1 H100 . 113.6(7) yes
C1 . N1 H100 . 110.2(7) yes
NI1 . N1 H301 . 108.1(7) yes
C1 . N1 H301 . 109.0(6) yes
H100 . N1 H301 . 106.3(9) yes
NI1 . N2 C2 . 107.4(2) yes
NI1 . N2 H2 . 111.5(6) yes
C2 . N2 H2 . 110.7(6) yes
NI1 . N2 H102 . 110.3(5) yes
C2 . N2 H102 . 111.6(6) yes
H2 . N2 H102 . 105.4(9) yes
NI1 . N3 O1 . 121.7(3) yes
NI1 . N3 O2 . 121.8(3) yes
O1 . N3 O2 . 114.8(3) yes
O3 . N4 O4 . 114.0(4) yes
MN1 . O1 N3 . 96.8(3) yes
MN1 . O2 N3 . 93.2(3) yes
MN1 . O3 N4 . 100.8(3) yes

loop_
_geom_bond_atom_site_label_1
_geom_bond_atom_site_label_2
_geom_bond_site_symmetry_2
_geom_bond_distance
_geom_bond_publ_flag
MN1 O1 . 2.279(7) yes
MN1 O1 7_455 2.279(7) yes
MN1 O2 . 2.349(5) yes
MN1 O2 7_455 2.349(5) yes
MN1 O3 . 2.200(6) yes
MN1 O3 7_455 2.200(6) yes
NI1 N1 . 2.090(3) yes
NI1 N1 2_555 2.090(3) yes
NI1 N2 . 2.118(2) yes
NI1 N2 2_555 2.118(2) yes
NI1 N3 . 2.138(3) yes
NI1 N3 2_555 2.138(3) yes
C1 C2 . 1.523(6) yes
C1 N1 . 1.475(4) yes
C1 H11 . 1.079(9) yes
C1 H12 . 1.11(1) yes
C2 N2 . 1.481(5) yes
C2 H21 . 1.13(1) yes
C2 H22 . 1.083(9) yes
N1 H100 . 1.011(9) yes
N1 H301 . 0.997(9) yes
N2 H2 . 1.02(1) yes
N2 H102 . 1.034(8) yes
N3 O1 . 1.248(5) yes
N3 O2 . 1.258(5) yes
N4 O3 . 1.265(5) yes
N4 O4 . 1.243(6) yes
